data_2241011
loop_
_publ_author_name
'Kondrashov, Mikhail'
'Fleckhaus, Andr\'e'
'Gritcenko, Roman'
'Wendt, Ola F.'

_publ_section_title
;
 Crystal structure of
 (piperidine-1-carbodithioato-\k^2^<i>S</i>,<i>S</i>)[2-(pyridin-2-yl)phenyl-\k^2^<i>C</i>^1^,<i>N</i>]palladium(II)
;
_journal_coeditor_code TK5379
_journal_issue 9
_journal_name_full 'Acta Crystallographica Section E'
_journal_page_first m166
_journal_paper_doi 10.1107/S2056989015015005
_journal_volume 71
_journal_year 2015
_chemical_formula_iupac '[Pd (C11 H8 N) (C6 H10 N S2)]'
_chemical_formula_moiety 'C17 H18 N2 Pd S2'
_chemical_formula_sum 'C17 H18 N2 Pd S2'
_chemical_formula_weight 420.85
_chemical_name_systematic
(Piperidine-1-carbodithioato-\k^2^<i>S</i>,<i>S</i>)[2-(pyridin-2-yl)phenyl-\k^2^<i>C</i>^1^,<i>N</i>]palladium(II)
_space_group_crystal_system monoclinic
_space_group_IT_number 14
_space_group_name_Hall '-P 2ybc'
_space_group_name_H-M_alt 'P 1 21/c 1'
_symmetry_space_group_name_Hall '-P 2ybc'
_symmetry_space_group_name_H-M 'P 1 21/c 1'
_atom_sites_solution_hydrogens geom
_audit_creation_method SHELXL-2014/7
_cell_angle_alpha 90
_cell_angle_beta 113.514(4)
_cell_angle_gamma 90
_cell_formula_units_Z 12
_cell_length_a 24.0780(9)
_cell_length_b 8.5585(2)
_cell_length_c 26.6841(10)
_cell_measurement_reflns_used 8955
_cell_measurement_temperature 293(2)
_cell_measurement_theta_max 29.0411
_cell_measurement_theta_min 2.4922
_cell_volume 5042.2(3)
_computing_cell_refinement
;
CrysAlis PRO (Agilent, 2011)
;
_computing_data_collection
;
CrysAlis PRO (Agilent, 2011)
;
_computing_data_reduction
;
CrysAlis PRO (Agilent, 2011)
;
_computing_molecular_graphics
;
<i>CrystalMaker</i> (CrystalMaker, 2011)
;
_computing_publication_material
;
SHELXL2014 (Sheldrick, 2008)
;
_computing_structure_refinement
;
SHELXL2014 (Sheldrick, 2008)
;
_computing_structure_solution
;
SIR92 (Altomare <i>et al.</i>,  1994)
;
_diffrn_ambient_temperature 293(2)
_diffrn_detector_area_resol_mean 16.1829
_diffrn_measured_fraction_theta_full 0.999
_diffrn_measured_fraction_theta_max 0.911
_diffrn_measurement_device_type 'Agilent Xcalibur Sapphire3'
_diffrn_measurement_method '\w scans'
_diffrn_radiation_monochromator graphite
_diffrn_radiation_source 'Enhance (Mo) X-ray Source'
_diffrn_radiation_type MoK\a
_diffrn_radiation_wavelength 0.71073
_diffrn_reflns_av_R_equivalents 0.0571
_diffrn_reflns_limit_h_max 31
_diffrn_reflns_limit_h_min -32
_diffrn_reflns_limit_k_max 11
_diffrn_reflns_limit_k_min -11
_diffrn_reflns_limit_l_max 35
_diffrn_reflns_limit_l_min -34
_diffrn_reflns_number 58403
_diffrn_reflns_theta_full 25.000
_diffrn_reflns_theta_max 29.105
_diffrn_reflns_theta_min 2.521
_exptl_absorpt_coefficient_mu 1.349
_exptl_absorpt_correction_T_max 1.00000
_exptl_absorpt_correction_T_min 0.60369
_exptl_absorpt_correction_type multi-scan
_exptl_absorpt_process_details
;
(CrysAlis PRO; Agilent, 2011)
;
_exptl_crystal_colour yellow
_exptl_crystal_density_diffrn 1.663
_exptl_crystal_description plate
_exptl_crystal_F_000 2544
_exptl_crystal_size_max 0.25
_exptl_crystal_size_mid 0.15
_exptl_crystal_size_min 0.03
_refine_diff_density_max 0.775
_refine_diff_density_min -0.688
_refine_ls_extinction_method none
_refine_ls_goodness_of_fit_ref 1.083
_refine_ls_hydrogen_treatment constr
_refine_ls_matrix_type full
_refine_ls_number_parameters 595
_refine_ls_number_reflns 12332
_refine_ls_number_restraints 0
_refine_ls_restrained_S_all 1.083
_refine_ls_R_factor_all 0.0937
_refine_ls_R_factor_gt 0.0515
_refine_ls_shift/su_max 0.001
_refine_ls_shift/su_mean 0.000
_refine_ls_structure_factor_coef Fsqd
_refine_ls_weighting_details 'w=1/[\s^2^(Fo^2^)+(0.0258P)^2^+4.0221P] where P=(Fo^2^+2Fc^2^)/3'
_refine_ls_weighting_scheme calc
_refine_ls_wR_factor_gt 0.0830
_refine_ls_wR_factor_ref 0.0963
_reflns_number_gt 8246
_reflns_number_total 12332
_reflns_threshold_expression I>2\s(I)
_cod_data_source_file tk5379sup1.cf
_cod_data_source_block I
_cod_database_code 2241011
_shelx_space_group_comment
;
The symmetry employed for this shelxl refinement is uniquely defined
by the following loop, which should always be used as a source of
symmetry information in preference to the above space-group names.
They are only intended as comments.
;

loop_
_space_group_symop_operation_xyz
'x, y, z'
'-x, y+1/2, -z+1/2'
'-x, -y, -z'
'x, -y-1/2, z-1/2'

loop_
_atom_site_type_symbol
_atom_site_label
_atom_site_fract_x
_atom_site_fract_y
_atom_site_fract_z
_atom_site_U_iso_or_equiv
_atom_site_adp_type
_atom_site_calc_flag
_atom_site_occupancy
C C1 0.47872(19) 0.9806(5) 0.59090(18) 0.0540(11) Uani d 1
H H1 0.4729 0.8838 0.6039 0.065 Uiso calc 1
C C2 0.5189(2) 1.0838(6) 0.6266(2) 0.0637(13) Uani d 1
H H2 0.5398 1.0577 0.6632 0.076 Uiso calc 1
C C3 0.5275(2) 1.2265(6) 0.6070(2) 0.0676(14) Uani d 1
H H3 0.5550 1.2974 0.6303 0.081 Uiso calc 1
C C4 0.4954(2) 1.2637(5) 0.5531(2) 0.0590(13) Uani d 1
H H4 0.5008 1.3610 0.5401 0.071 Uiso calc 1
C C5 0.45500(17) 1.1572(4) 0.51770(18) 0.0429(10) Uani d 1
C C6 0.41895(17) 1.1804(4) 0.45974(18) 0.0425(10) Uani d 1
C C11 0.38240(17) 1.0550(4) 0.43218(16) 0.0400(9) Uani d 1
C C12 0.33523(17) 0.5711(5) 0.47067(16) 0.0421(9) Uani d 1
C C13 0.25652(19) 0.3891(5) 0.41511(17) 0.0503(11) Uani d 1
H H13A 0.2655 0.2870 0.4044 0.060 Uiso calc 1
H H13B 0.2527 0.4626 0.3863 0.060 Uiso calc 1
C C14 0.19769(18) 0.3824(5) 0.42284(18) 0.0536(11) Uani d 1
H H14A 0.1658 0.3430 0.3898 0.064 Uiso calc 1
H H14B 0.1865 0.4867 0.4296 0.064 Uiso calc 1
C C15 0.2039(2) 0.2771(6) 0.47048(19) 0.0656(14) Uani d 1
H H15A 0.1670 0.2814 0.4768 0.079 Uiso calc 1
H H15B 0.2097 0.1701 0.4616 0.079 Uiso calc 1
C C16 0.25689(19) 0.3259(5) 0.52196(18) 0.0550(12) Uani d 1
H H16A 0.2486 0.4275 0.5336 0.066 Uiso calc 1
H H16B 0.2618 0.2515 0.5509 0.066 Uiso calc 1
C C17 0.31480(18) 0.3338(5) 0.51270(18) 0.0515(11) Uani d 1
H H17A 0.3474 0.3730 0.5453 0.062 Uiso calc 1
H H17B 0.3258 0.2301 0.5051 0.062 Uiso calc 1
N N1 0.44742(14) 1.0153(4) 0.53759(14) 0.0460(8) Uani d 1
N N2 0.30608(14) 0.4380(4) 0.46629(13) 0.0445(8) Uani d 1
S S1 0.39245(5) 0.63462(13) 0.53043(5) 0.0510(3) Uani d 1
S S2 0.31981(5) 0.70232(13) 0.41777(4) 0.0500(3) Uani d 1
Pd Pd1 0.38867(2) 0.86906(3) 0.48024(2) 0.04174(9) Uani d 1
C C42 -0.1449(3) 0.3674(7) 0.1333(2) 0.0747(15) Uani d 1
H H42 -0.1863 0.3804 0.1138 0.090 Uiso calc 1
C C43 -0.1223(3) 0.2369(7) 0.1647(2) 0.0768(16) Uani d 1
H H43 -0.1487 0.1610 0.1674 0.092 Uiso calc 1
C C44 -0.0605(3) 0.2182(6) 0.1925(2) 0.0716(15) Uani d 1
H H44 -0.0453 0.1289 0.2134 0.086 Uiso calc 1
C C45 -0.0210(2) 0.3326(5) 0.18941(18) 0.0532(12) Uani d 1
C C46 0.0450(2) 0.3269(5) 0.21499(18) 0.0535(11) Uani d 1
C C47 0.0774(3) 0.2004(6) 0.2458(2) 0.0753(16) Uani d 1
H H47 0.0571 0.1136 0.2510 0.090 Uiso calc 1
C C48 0.1401(3) 0.2049(7) 0.2685(2) 0.0793(17) Uani d 1
H H48 0.1618 0.1208 0.2891 0.095 Uiso calc 1
C C49 0.1703(3) 0.3323(6) 0.2609(2) 0.0709(14) Uani d 1
H H49 0.2124 0.3349 0.2766 0.085 Uiso calc 1
C C50 0.1381(2) 0.4575(5) 0.22969(18) 0.0571(12) Uani d 1
H H50 0.1589 0.5429 0.2244 0.068 Uiso calc 1
C C51 0.0755(2) 0.4574(5) 0.20639(17) 0.0473(10) Uani d 1
C C52 0.03404(18) 0.9253(5) 0.12234(16) 0.0453(10) Uani d 1
C C53 0.10411(19) 1.1262(5) 0.11693(18) 0.0578(12) Uani d 1
H H53A 0.1342 1.0456 0.1335 0.069 Uiso calc 1
H H53B 0.1119 1.2115 0.1428 0.069 Uiso calc 1
C C54 0.1088(2) 1.1846(6) 0.06519(19) 0.0626(13) Uani d 1
H H54A 0.1483 1.2317 0.0743 0.075 Uiso calc 1
H H54B 0.1052 1.0970 0.0410 0.075 Uiso calc 1
C C55 0.0602(2) 1.3033(6) 0.0360(2) 0.0693(14) Uani d 1
H H55A 0.0657 1.3951 0.0588 0.083 Uiso calc 1
H H55B 0.0633 1.3352 0.0023 0.083 Uiso calc 1
C C56 -0.0014(2) 1.2336(5) 0.02334(19) 0.0635(13) Uani d 1
H H56A -0.0086 1.1498 -0.0030 0.076 Uiso calc 1
H H56B -0.0322 1.3129 0.0070 0.076 Uiso calc 1
C C57 -0.0066(2) 1.1706(5) 0.07404(19) 0.0575(12) Uani d 1
H H57A -0.0061 1.2570 0.0978 0.069 Uiso calc 1
H H57B -0.0450 1.1167 0.0638 0.069 Uiso calc 1
N N5 -0.04432(17) 0.4636(4) 0.15885(15) 0.0528(9) Uani d 1
N N6 0.04299(15) 1.0624(4) 0.10399(14) 0.0467(8) Uani d 1
S S5 0.09201(5) 0.80207(14) 0.16127(5) 0.0576(3) Uani d 1
S S6 -0.03610(5) 0.84672(14) 0.10983(5) 0.0585(3) Uani d 1
Pd Pd3 0.02011(2) 0.62500(4) 0.16033(2) 0.04749(10) Uani d 1
C C7 0.4200(2) 1.3170(5) 0.4314(2) 0.0562(12) Uani d 1
H H7 0.4442 1.4006 0.4497 0.067 Uiso calc 1
C C8 0.3848(2) 1.3272(5) 0.3759(2) 0.0625(13) Uani d 1
H H8 0.3849 1.4186 0.3571 0.075 Uiso calc 1
C C9 0.3500(2) 1.2038(6) 0.3487(2) 0.0606(13) Uani d 1
H H9 0.3272 1.2102 0.3112 0.073 Uiso calc 1
C C10 0.3488(2) 1.0690(5) 0.37684(18) 0.0545(11) Uani d 1
H H10 0.3248 0.9857 0.3579 0.065 Uiso calc 1
C C21 0.4498(2) 0.0167(6) 0.1723(2) 0.0633(13) Uani d 1
H H21 0.4504 0.1109 0.1551 0.076 Uiso calc 1
C C22 0.4939(2) -0.0922(7) 0.1785(2) 0.0749(15) Uani d 1
H H22 0.5235 -0.0731 0.1652 0.090 Uiso calc 1
C C23 0.4934(3) -0.2304(7) 0.2049(2) 0.0777(16) Uani d 1
H H23 0.5239 -0.3039 0.2109 0.093 Uiso calc 1
C C24 0.4481(2) -0.2592(6) 0.22206(19) 0.0699(15) Uani d 1
H H24 0.4470 -0.3541 0.2386 0.084 Uiso calc 1
C C25 0.4037(2) -0.1475(5) 0.21495(17) 0.0544(12) Uani d 1
C C26 0.3526(2) -0.1629(5) 0.23108(17) 0.0529(12) Uani d 1
C C27 0.3415(2) -0.2961(6) 0.25529(19) 0.0652(14) Uani d 1
H H27 0.3670 -0.3822 0.2620 0.078 Uiso calc 1
C C28 0.2925(3) -0.2998(6) 0.26931(19) 0.0723(16) Uani d 1
H H28 0.2856 -0.3882 0.2863 0.087 Uiso calc 1
C C29 0.2534(2) -0.1751(6) 0.25874(19) 0.0689(14) Uani d 1
H H29 0.2200 -0.1791 0.2680 0.083 Uiso calc 1
C C30 0.2648(2) -0.0418(5) 0.23374(17) 0.0584(12) Uani d 1
H H30 0.2385 0.0428 0.2264 0.070 Uiso calc 1
C C31 0.3136(2) -0.0332(5) 0.21989(16) 0.0488(11) Uani d 1
C C32 0.29763(19) 0.4484(5) 0.14680(16) 0.0474(10) Uani d 1
C C33 0.2954(2) 0.6764(5) 0.09022(18) 0.0541(11) Uani d 1
H H33A 0.3330 0.6322 0.0912 0.065 Uiso calc 1
H H33B 0.3037 0.7812 0.1052 0.065 Uiso calc 1
C C34 0.2494(2) 0.6829(6) 0.03194(18) 0.0614(13) Uani d 1
H H34A 0.2450 0.5797 0.0158 0.074 Uiso calc 1
H H34B 0.2637 0.7530 0.0111 0.074 Uiso calc 1
C C35 0.1882(2) 0.7388(6) 0.0286(2) 0.0720(15) Uani d 1
H H35A 0.1910 0.8477 0.0395 0.086 Uiso calc 1
H H35B 0.1587 0.7308 -0.0088 0.086 Uiso calc 1
C C36 0.1675(2) 0.6421(6) 0.06549(18) 0.0614(13) Uani d 1
H H36A 0.1306 0.6868 0.0658 0.074 Uiso calc 1
H H36B 0.1584 0.5368 0.0511 0.074 Uiso calc 1
C C37 0.2145(2) 0.6357(5) 0.12260(18) 0.0584(12) Uani d 1
H H37A 0.2199 0.7390 0.1388 0.070 Uiso calc 1
H H37B 0.2011 0.5662 0.1443 0.070 Uiso calc 1
C C41 -0.1044(2) 0.4787(6) 0.1314(2) 0.0636(13) Uani d 1
H H41 -0.1193 0.5677 0.1102 0.076 Uiso calc 1
N N3 0.40623(16) -0.0083(4) 0.19014(14) 0.0527(9) Uani d 1
N N4 0.27226(16) 0.5801(4) 0.12316(14) 0.0499(9) Uani d 1
S S3 0.36489(5) 0.37714(14) 0.14774(5) 0.0570(3) Uani d 1
S S4 0.26594(6) 0.32525(13) 0.17964(5) 0.0571(3) Uani d 1
Pd Pd2 0.34020(2) 0.14795(4) 0.18645(2) 0.04822(10) Uani d 1

loop_
_atom_site_aniso_label
_atom_site_aniso_U_11
_atom_site_aniso_U_22
_atom_site_aniso_U_33
_atom_site_aniso_U_12
_atom_site_aniso_U_13
_atom_site_aniso_U_23
C1 0.057(3) 0.058(3) 0.044(3) -0.006(2) 0.018(2) -0.005(2)
C2 0.059(3) 0.078(3) 0.049(3) -0.005(3) 0.016(2) -0.020(3)
C3 0.051(3) 0.074(4) 0.069(4) -0.015(3) 0.016(3) -0.030(3)
C4 0.053(3) 0.047(3) 0.078(4) -0.011(2) 0.027(3) -0.015(3)
C5 0.037(2) 0.040(2) 0.056(3) -0.0019(19) 0.023(2) -0.008(2)
C6 0.038(2) 0.038(2) 0.057(3) 0.0010(18) 0.026(2) -0.003(2)
C11 0.037(2) 0.040(2) 0.045(3) 0.0036(18) 0.0189(19) -0.0031(19)
C12 0.040(2) 0.044(2) 0.046(2) -0.0016(19) 0.0220(19) -0.0047(19)
C13 0.056(3) 0.049(2) 0.045(3) -0.016(2) 0.020(2) -0.010(2)
C14 0.039(2) 0.067(3) 0.052(3) -0.007(2) 0.015(2) 0.005(2)
C15 0.046(3) 0.082(3) 0.069(3) -0.009(3) 0.022(2) 0.014(3)
C16 0.056(3) 0.056(3) 0.055(3) 0.008(2) 0.025(2) 0.016(2)
C17 0.047(3) 0.049(2) 0.056(3) -0.002(2) 0.017(2) 0.010(2)
N1 0.0406(19) 0.050(2) 0.049(2) -0.0007(16) 0.0192(17) -0.0078(17)
N2 0.044(2) 0.0458(19) 0.045(2) -0.0068(17) 0.0192(16) 0.0000(17)
S1 0.0469(6) 0.0522(6) 0.0465(6) -0.0083(5) 0.0108(5) -0.0018(5)
S2 0.0547(7) 0.0481(6) 0.0446(6) -0.0095(5) 0.0170(5) 0.0023(5)
Pd1 0.04080(18) 0.03782(16) 0.04519(19) -0.00455(14) 0.01567(14) -0.00407(15)
C42 0.073(4) 0.083(4) 0.074(4) -0.025(3) 0.036(3) -0.020(3)
C43 0.095(5) 0.073(4) 0.077(4) -0.036(3) 0.050(4) -0.017(3)
C44 0.101(5) 0.063(3) 0.060(3) -0.019(3) 0.042(3) 0.002(3)
C45 0.083(4) 0.048(3) 0.042(3) -0.007(2) 0.039(3) -0.005(2)
C46 0.075(3) 0.053(3) 0.041(3) 0.007(2) 0.032(2) 0.003(2)
C47 0.106(5) 0.068(3) 0.066(4) 0.008(3) 0.049(3) 0.020(3)
C48 0.102(5) 0.083(4) 0.057(3) 0.030(4) 0.036(3) 0.026(3)
C49 0.079(4) 0.081(4) 0.056(3) 0.014(3) 0.031(3) 0.004(3)
C50 0.067(3) 0.056(3) 0.052(3) 0.004(3) 0.028(2) -0.001(2)
C51 0.062(3) 0.043(2) 0.044(3) -0.002(2) 0.029(2) -0.006(2)
C52 0.047(2) 0.052(2) 0.042(2) 0.001(2) 0.024(2) 0.000(2)
C53 0.049(3) 0.061(3) 0.059(3) -0.011(2) 0.016(2) 0.002(2)
C54 0.058(3) 0.072(3) 0.062(3) -0.022(3) 0.029(3) -0.003(3)
C55 0.084(4) 0.066(3) 0.058(3) -0.018(3) 0.028(3) 0.013(3)
C56 0.071(3) 0.055(3) 0.057(3) 0.001(3) 0.018(3) 0.012(2)
C57 0.051(3) 0.054(3) 0.066(3) 0.004(2) 0.022(2) 0.008(2)
N5 0.066(3) 0.050(2) 0.052(2) -0.006(2) 0.033(2) -0.0086(19)
N6 0.040(2) 0.050(2) 0.050(2) -0.0003(17) 0.0174(16) 0.0075(18)
S5 0.0478(7) 0.0572(7) 0.0656(8) 0.0043(6) 0.0202(6) 0.0132(6)
S6 0.0443(6) 0.0604(7) 0.0729(8) -0.0049(6) 0.0255(6) 0.0081(6)
Pd3 0.0554(2) 0.04311(18) 0.0490(2) -0.00138(16) 0.02612(16) -0.00015(16)
C7 0.053(3) 0.045(2) 0.073(4) -0.004(2) 0.028(3) 0.001(2)
C8 0.071(3) 0.052(3) 0.073(4) 0.010(3) 0.039(3) 0.017(3)
C9 0.068(3) 0.063(3) 0.054(3) 0.014(3) 0.027(3) 0.009(3)
C10 0.060(3) 0.048(2) 0.052(3) 0.005(2) 0.019(2) -0.002(2)
C21 0.052(3) 0.065(3) 0.065(3) -0.006(3) 0.015(3) -0.009(3)
C22 0.056(3) 0.091(4) 0.068(4) 0.003(3) 0.015(3) -0.020(3)
C23 0.069(4) 0.080(4) 0.066(4) 0.024(3) 0.007(3) -0.013(3)
C24 0.077(4) 0.057(3) 0.051(3) 0.013(3) 0.000(3) 0.001(2)
C25 0.059(3) 0.047(2) 0.037(2) -0.001(2) -0.003(2) -0.003(2)
C26 0.058(3) 0.052(3) 0.032(2) -0.007(2) 0.000(2) -0.003(2)
C27 0.073(4) 0.055(3) 0.047(3) -0.005(3) 0.002(3) 0.002(2)
C28 0.094(4) 0.061(3) 0.042(3) -0.020(3) 0.006(3) 0.004(2)
C29 0.075(4) 0.079(4) 0.047(3) -0.026(3) 0.017(3) -0.008(3)
C30 0.063(3) 0.059(3) 0.043(3) -0.011(2) 0.010(2) -0.008(2)
C31 0.049(3) 0.051(3) 0.032(2) -0.006(2) 0.002(2) -0.004(2)
C32 0.052(3) 0.049(2) 0.035(2) -0.003(2) 0.011(2) -0.004(2)
C33 0.054(3) 0.051(3) 0.056(3) -0.008(2) 0.021(2) 0.004(2)
C34 0.072(3) 0.065(3) 0.047(3) -0.014(3) 0.024(2) 0.008(2)
C35 0.062(3) 0.083(4) 0.057(3) -0.007(3) 0.009(3) 0.022(3)
C36 0.053(3) 0.070(3) 0.058(3) -0.004(3) 0.019(2) 0.001(3)
C37 0.065(3) 0.059(3) 0.058(3) 0.013(2) 0.031(2) 0.010(2)
C41 0.061(3) 0.065(3) 0.065(3) -0.004(3) 0.026(3) -0.006(3)
N3 0.049(2) 0.054(2) 0.042(2) -0.0057(18) 0.0042(18) -0.0072(18)
N4 0.051(2) 0.055(2) 0.044(2) 0.0026(18) 0.0195(18) 0.0077(18)
S3 0.0483(7) 0.0545(7) 0.0648(8) 0.0017(6) 0.0189(6) 0.0004(6)
S4 0.0644(8) 0.0543(7) 0.0540(7) 0.0005(6) 0.0251(6) 0.0104(6)
Pd2 0.0496(2) 0.04335(18) 0.0424(2) -0.00218(16) 0.00854(15) -0.00136(15)

loop_
_atom_type_symbol
_atom_type_description
_atom_type_scat_dispersion_real
_atom_type_scat_dispersion_imag
_atom_type_scat_source
C C 0.0033 0.0016 'International Tables Vol C Tables 4.2.6.8 and 6.1.1.4'
H H 0.0000 0.0000 'International Tables Vol C Tables 4.2.6.8 and 6.1.1.4'
N N 0.0061 0.0033 'International Tables Vol C Tables 4.2.6.8 and 6.1.1.4'
S S 0.1246 0.1234 'International Tables Vol C Tables 4.2.6.8 and 6.1.1.4'
Pd Pd -0.9988 1.0072 'International Tables Vol C Tables 4.2.6.8 and 6.1.1.4'

loop_
_geom_angle_atom_site_label_1
_geom_angle_atom_site_label_2
_geom_angle_atom_site_label_3
_geom_angle
N1 C1 C2 122.1(4)
N1 C1 H1 118.9
C2 C1 H1 118.9
C1 C2 C3 118.6(5)
C1 C2 H2 120.7
C3 C2 H2 120.7
C4 C3 C2 119.8(5)
C4 C3 H3 120.1
C2 C3 H3 120.1
C3 C4 C5 120.5(4)
C3 C4 H4 119.7
C5 C4 H4 119.7
N1 C5 C4 119.0(4)
N1 C5 C6 114.8(3)
C4 C5 C6 126.2(4)
C11 C6 C7 120.1(4)
C11 C6 C5 116.0(4)
C7 C6 C5 123.9(4)
C10 C11 C6 118.4(4)
C10 C11 Pd1 128.0(3)
C6 C11 Pd1 113.6(3)
N2 C12 S2 123.9(3)
N2 C12 S1 123.7(3)
S2 C12 S1 112.5(2)
N2 C13 C14 110.0(3)
N2 C13 H13A 109.7
C14 C13 H13A 109.7
N2 C13 H13B 109.7
C14 C13 H13B 109.7
H13A C13 H13B 108.2
C13 C14 C15 110.6(4)
C13 C14 H14A 109.5
C15 C14 H14A 109.5
C13 C14 H14B 109.5
C15 C14 H14B 109.5
H14A C14 H14B 108.1
C16 C15 C14 111.3(4)
C16 C15 H15A 109.4
C14 C15 H15A 109.4
C16 C15 H15B 109.4
C14 C15 H15B 109.4
H15A C15 H15B 108.0
C17 C16 C15 111.2(4)
C17 C16 H16A 109.4
C15 C16 H16A 109.4
C17 C16 H16B 109.4
C15 C16 H16B 109.4
H16A C16 H16B 108.0
N2 C17 C16 109.5(3)
N2 C17 H17A 109.8
C16 C17 H17A 109.8
N2 C17 H17B 109.8
C16 C17 H17B 109.8
H17A C17 H17B 108.2
C1 N1 C5 120.0(4)
C1 N1 Pd1 125.6(3)
C5 N1 Pd1 114.4(3)
C12 N2 C13 122.3(3)
C12 N2 C17 123.8(3)
C13 N2 C17 113.6(3)
C12 S1 Pd1 84.79(14)
C12 S2 Pd1 87.34(14)
C11 Pd1 N1 81.17(15)
C11 Pd1 S2 100.29(12)
N1 Pd1 S2 177.45(10)
C11 Pd1 S1 175.08(12)
N1 Pd1 S1 103.52(10)
S2 Pd1 S1 75.09(4)
C43 C42 C41 118.2(5)
C43 C42 H42 120.9
C41 C42 H42 120.9
C42 C43 C44 120.0(5)
C42 C43 H43 120.0
C44 C43 H43 120.0
C43 C44 C45 120.1(5)
C43 C44 H44 119.9
C45 C44 H44 119.9
N5 C45 C44 119.0(5)
N5 C45 C46 114.7(4)
C44 C45 C46 126.3(5)
C47 C46 C51 120.4(5)
C47 C46 C45 123.5(5)
C51 C46 C45 116.1(4)
C48 C47 C46 119.5(5)
C48 C47 H47 120.2
C46 C47 H47 120.2
C49 C48 C47 120.6(5)
C49 C48 H48 119.7
C47 C48 H48 119.7
C48 C49 C50 119.9(5)
C48 C49 H49 120.0
C50 C49 H49 120.0
C51 C50 C49 121.2(5)
C51 C50 H50 119.4
C49 C50 H50 119.4
C50 C51 C46 118.3(4)
C50 C51 Pd3 127.8(3)
C46 C51 Pd3 113.9(3)
N6 C52 S6 124.5(3)
N6 C52 S5 123.6(3)
S6 C52 S5 111.9(2)
N6 C53 C54 109.8(4)
N6 C53 H53A 109.7
C54 C53 H53A 109.7
N6 C53 H53B 109.7
C54 C53 H53B 109.7
H53A C53 H53B 108.2
C55 C54 C53 111.6(4)
C55 C54 H54A 109.3
C53 C54 H54A 109.3
C55 C54 H54B 109.3
C53 C54 H54B 109.3
H54A C54 H54B 108.0
C56 C55 C54 109.9(4)
C56 C55 H55A 109.7
C54 C55 H55A 109.7
C56 C55 H55B 109.7
C54 C55 H55B 109.7
H55A C55 H55B 108.2
C55 C56 C57 111.6(4)
C55 C56 H56A 109.3
C57 C56 H56A 109.3
C55 C56 H56B 109.3
C57 C56 H56B 109.3
H56A C56 H56B 108.0
N6 C57 C56 111.9(4)
N6 C57 H57A 109.2
C56 C57 H57A 109.2
N6 C57 H57B 109.2
C56 C57 H57B 109.2
H57A C57 H57B 107.9
C41 N5 C45 120.1(4)
C41 N5 Pd3 125.7(3)
C45 N5 Pd3 114.2(3)
C52 N6 C57 122.9(3)
C52 N6 C53 122.4(4)
C57 N6 C53 114.4(3)
C52 S5 Pd3 88.37(15)
C52 S6 Pd3 84.87(14)
C51 Pd3 N5 81.04(16)
C51 Pd3 S5 98.70(13)
N5 Pd3 S5 179.26(10)
C51 Pd3 S6 173.14(13)
N5 Pd3 S6 105.44(11)
S5 Pd3 S6 74.84(4)
C8 C7 C6 119.7(4)
C8 C7 H7 120.1
C6 C7 H7 120.1
C9 C8 C7 120.3(4)
C9 C8 H8 119.8
C7 C8 H8 119.8
C8 C9 C10 119.9(5)
C8 C9 H9 120.1
C10 C9 H9 120.1
C11 C10 C9 121.6(4)
C11 C10 H10 119.2
C9 C10 H10 119.2
N3 C21 C22 122.0(5)
N3 C21 H21 119.0
C22 C21 H21 119.0
C21 C22 C23 118.8(5)
C21 C22 H22 120.6
C23 C22 H22 120.6
C24 C23 C22 119.8(5)
C24 C23 H23 120.1
C22 C23 H23 120.1
C23 C24 C25 120.3(5)
C23 C24 H24 119.8
C25 C24 H24 119.8
N3 C25 C24 118.8(5)
N3 C25 C26 115.1(4)
C24 C25 C26 126.1(5)
C27 C26 C31 120.7(5)
C27 C26 C25 123.6(5)
C31 C26 C25 115.8(4)
C28 C27 C26 119.5(5)
C28 C27 H27 120.2
C26 C27 H27 120.2
C27 C28 C29 121.2(5)
C27 C28 H28 119.4
C29 C28 H28 119.4
C28 C29 C30 118.7(5)
C28 C29 H29 120.6
C30 C29 H29 120.6
C31 C30 C29 121.7(5)
C31 C30 H30 119.2
C29 C30 H30 119.2
C30 C31 C26 118.2(4)
C30 C31 Pd2 128.3(4)
C26 C31 Pd2 113.4(3)
N4 C32 S3 124.3(3)
N4 C32 S4 123.4(3)
S3 C32 S4 112.3(2)
N4 C33 C34 109.9(3)
N4 C33 H33A 109.7
C34 C33 H33A 109.7
N4 C33 H33B 109.7
C34 C33 H33B 109.7
H33A C33 H33B 108.2
C33 C34 C35 111.7(4)
C33 C34 H34A 109.3
C35 C34 H34A 109.3
C33 C34 H34B 109.3
C35 C34 H34B 109.3
H34A C34 H34B 107.9
C36 C35 C34 110.7(4)
C36 C35 H35A 109.5
C34 C35 H35A 109.5
C36 C35 H35B 109.5
C34 C35 H35B 109.5
H35A C35 H35B 108.1
C37 C36 C35 111.8(4)
C37 C36 H36A 109.3
C35 C36 H36A 109.3
C37 C36 H36B 109.3
C35 C36 H36B 109.3
H36A C36 H36B 107.9
N4 C37 C36 110.6(4)
N4 C37 H37A 109.5
C36 C37 H37A 109.5
N4 C37 H37B 109.5
C36 C37 H37B 109.5
H37A C37 H37B 108.1
N5 C41 C42 122.5(5)
N5 C41 H41 118.8
C42 C41 H41 118.8
C21 N3 C25 120.3(4)
C21 N3 Pd2 125.8(3)
C25 N3 Pd2 113.9(3)
C32 N4 C37 122.7(4)
C32 N4 C33 123.6(4)
C37 N4 C33 113.4(3)
C32 S3 Pd2 84.42(15)
C32 S4 Pd2 87.47(15)
C31 Pd2 N3 81.62(17)
C31 Pd2 S4 99.70(14)
N3 Pd2 S4 178.20(11)
C31 Pd2 S3 174.86(14)
N3 Pd2 S3 103.49(11)
S4 Pd2 S3 75.20(4)

loop_
_geom_bond_atom_site_label_1
_geom_bond_atom_site_label_2
_geom_bond_distance
C1 N1 1.351(5)
C1 C2 1.374(6)
C1 H1 0.9300
C2 C3 1.377(7)
C2 H2 0.9300
C3 C4 1.371(6)
C3 H3 0.9300
C4 C5 1.392(5)
C4 H4 0.9300
C5 N1 1.366(5)
C5 C6 1.454(6)
C6 C11 1.397(5)
C6 C7 1.398(6)
C11 C10 1.377(5)
C11 Pd1 2.011(4)
C12 N2 1.319(5)
C12 S2 1.725(4)
C12 S1 1.727(4)
C13 N2 1.471(5)
C13 C14 1.512(5)
C13 H13A 0.9700
C13 H13B 0.9700
C14 C15 1.516(6)
C14 H14A 0.9700
C14 H14B 0.9700
C15 C16 1.513(6)
C15 H15A 0.9700
C15 H15B 0.9700
C16 C17 1.512(6)
C16 H16A 0.9700
C16 H16B 0.9700
C17 N2 1.471(5)
C17 H17A 0.9700
C17 H17B 0.9700
N1 Pd1 2.045(3)
S1 Pd1 2.3939(11)
S2 Pd1 2.3149(11)
C42 C43 1.373(7)
C42 C41 1.378(6)
C42 H42 0.9300
C43 C44 1.382(7)
C43 H43 0.9300
C44 C45 1.390(6)
C44 H44 0.9300
C45 N5 1.368(5)
C45 C46 1.459(6)
C46 C47 1.395(6)
C46 C51 1.405(6)
C47 C48 1.384(7)
C47 H47 0.9300
C48 C49 1.371(7)
C48 H48 0.9300
C49 C50 1.388(6)
C49 H49 0.9300
C50 C51 1.382(6)
C50 H50 0.9300
C51 Pd3 2.009(4)
C52 N6 1.322(5)
C52 S6 1.722(4)
C52 S5 1.727(4)
C53 N6 1.476(5)
C53 C54 1.515(6)
C53 H53A 0.9700
C53 H53B 0.9700
C54 C55 1.511(6)
C54 H54A 0.9700
C54 H54B 0.9700
C55 C56 1.506(6)
C55 H55A 0.9700
C55 H55B 0.9700
C56 C57 1.508(6)
C56 H56A 0.9700
C56 H56B 0.9700
C57 N6 1.470(5)
C57 H57A 0.9700
C57 H57B 0.9700
N5 C41 1.342(5)
N5 Pd3 2.065(4)
S5 Pd3 2.2935(12)
S6 Pd3 2.4069(12)
C7 C8 1.384(6)
C7 H7 0.9300
C8 C9 1.363(6)
C8 H8 0.9300
C9 C10 1.383(6)
C9 H9 0.9300
C10 H10 0.9300
C21 N3 1.331(6)
C21 C22 1.372(6)
C21 H21 0.9300
C22 C23 1.378(7)
C22 H22 0.9300
C23 C24 1.364(7)
C23 H23 0.9300
C24 C25 1.390(6)
C24 H24 0.9300
C25 N3 1.376(5)
C25 C26 1.461(6)
C26 C27 1.388(6)
C26 C31 1.408(6)
C27 C28 1.374(7)
C27 H27 0.9300
C28 C29 1.376(7)
C28 H28 0.9300
C29 C30 1.403(6)
C29 H29 0.9300
C30 C31 1.368(6)
C30 H30 0.9300
C31 Pd2 2.016(4)
C32 N4 1.317(5)
C32 S3 1.721(4)
C32 S4 1.730(4)
C33 N4 1.467(5)
C33 C34 1.508(6)
C33 H33A 0.9700
C33 H33B 0.9700
C34 C35 1.517(6)
C34 H34A 0.9700
C34 H34B 0.9700
C35 C36 1.514(6)
C35 H35A 0.9700
C35 H35B 0.9700
C36 C37 1.494(6)
C36 H36A 0.9700
C36 H36B 0.9700
C37 N4 1.464(5)
C37 H37A 0.9700
C37 H37B 0.9700
C41 H41 0.9300
N3 Pd2 2.050(4)
S3 Pd2 2.3996(12)
S4 Pd2 2.2963(13)

_cod_database_fobs_code 2241011
